data_2015070
loop_
_publ_author_name
'Delgado, Paula'
'Quiroga, Jairo'
'Cobo, Justo'
'Low, John N.'
'Glidewell, Christopher'

_publ_section_title
;
 Supramolecular structures of four
 (<i>Z</i>)-5-arylmethylene-2-thioxothiazolidin-4-ones: hydrogen-bonded
 dimers, chains of rings and sheets
;
_journal_coeditor_code SK1860
_journal_issue 8
_journal_name_full 'Acta Crystallographica Section C'
_journal_page_first o477
_journal_page_last o482
_journal_paper_doi 10.1107/S0108270105021888
_journal_volume 61
_journal_year 2005
_chemical_formula_iupac 'C11 H6 F3 N O S2'
_chemical_formula_moiety 'C11 H6 F3 N O S2'
_chemical_formula_sum 'C11 H6 F3 N O S2'
_chemical_formula_weight 289.29
_chemical_name_systematic
;
(Z)-2-thioxo-5-(4-trifluoromethylbenzylidenene)thiazolidin-4-one
;
_space_group_IT_number 2
_symmetry_cell_setting triclinic
_symmetry_space_group_name_Hall '-P 1'
_symmetry_space_group_name_H-M 'P -1'
_atom_sites_solution_hydrogens geom
_atom_sites_solution_primary direct
_atom_sites_solution_secondary difmap
_cell_angle_alpha 91.753(2)
_cell_angle_beta 95.326(3)
_cell_angle_gamma 90.129(3)
_cell_formula_units_Z 2
_cell_length_a 5.2859(2)
_cell_length_b 6.2263(3)
_cell_length_c 17.1885(8)
_cell_measurement_reflns_used 2566
_cell_measurement_temperature 120(2)
_cell_measurement_theta_max 27.71
_cell_measurement_theta_min 3.52
_cell_volume 562.99(4)
_computing_cell_refinement 'DENZO (Otwinowski & Minor, 1997) and COLLECT'
_computing_data_collection 'COLLECT (Hooft, 1999)'
_computing_data_reduction 'DENZO and COLLECT'
_computing_molecular_graphics 'PLATON (Spek, 2003)'
_computing_publication_material 'SHELXL97 and PRPKAPPA (Ferguson, 1999)'
_computing_structure_refinement 'OSCAIL and SHELXL97 (Sheldrick, 1997)'
_computing_structure_solution 'OSCAIL (McArdle, 2003) and SHELXS97 (Sheldrick, 1997)'
_diffrn_ambient_temperature 120(2)
_diffrn_detector_area_resol_mean 9.091
_diffrn_measured_fraction_theta_full 0.995
_diffrn_measured_fraction_theta_max 0.972
_diffrn_measurement_device_type 'Nonius KappaCCD'
_diffrn_measurement_method '\f and \w scans'
_diffrn_radiation_monochromator graphite
_diffrn_radiation_source 'Bruker-Nonius FR91 rotating anode'
_diffrn_radiation_type 'Mo K\a'
_diffrn_radiation_wavelength 0.71073
_diffrn_reflns_av_R_equivalents 0.0345
_diffrn_reflns_av_sigmaI/netI 0.0321
_diffrn_reflns_limit_h_max 6
_diffrn_reflns_limit_h_min -6
_diffrn_reflns_limit_k_max 8
_diffrn_reflns_limit_k_min -8
_diffrn_reflns_limit_l_max 22
_diffrn_reflns_limit_l_min -22
_diffrn_reflns_number 10662
_diffrn_reflns_theta_full 27.5
_diffrn_reflns_theta_max 27.71
_diffrn_reflns_theta_min 3.52
_diffrn_standards_decay_% nil
_exptl_absorpt_coefficient_mu 0.498
_exptl_absorpt_correction_T_max 0.957
_exptl_absorpt_correction_T_min 0.849
_exptl_absorpt_correction_type multi-scan
_exptl_absorpt_process_details '(SADABS; Sheldrick, 2003)'
_exptl_crystal_colour orange
_exptl_crystal_density_diffrn 1.707
_exptl_crystal_density_method 'not measured'
_exptl_crystal_description lath
_exptl_crystal_F_000 292
_exptl_crystal_size_max 0.34
_exptl_crystal_size_mid 0.18
_exptl_crystal_size_min 0.09
_refine_diff_density_max 0.503
_refine_diff_density_min -0.544
_refine_ls_extinction_method none
_refine_ls_goodness_of_fit_ref 1.072
_refine_ls_hydrogen_treatment constr
_refine_ls_matrix_type full
_refine_ls_number_parameters 163
_refine_ls_number_reflns 2566
_refine_ls_number_restraints 0
_refine_ls_restrained_S_all 1.072
_refine_ls_R_factor_all 0.0482
_refine_ls_R_factor_gt 0.0376
_refine_ls_shift/su_max 0.000
_refine_ls_shift/su_mean 0.000
_refine_ls_structure_factor_coef Fsqd
_refine_ls_weighting_details 'w=1/[\s^2^(Fo^2^)+(0.0459P)^2^+0.5642P] where P=(Fo^2^+2Fc^2^)/3'
_refine_ls_weighting_scheme calc
_refine_ls_wR_factor_gt 0.0968
_refine_ls_wR_factor_ref 0.1026
_reflns_number_gt 2144
_reflns_number_total 2566
_reflns_threshold_expression I>2\s(I)
_cod_data_source_file sk1860.cif
_cod_data_source_block III
_cod_database_code 2015070
_cod_database_fobs_code 2015070

loop_
_symmetry_equiv_pos_as_xyz
'x, y, z'
'-x, -y, -z'

loop_
_atom_site_label
_atom_site_fract_x
_atom_site_fract_y
_atom_site_fract_z
_atom_site_U_iso_or_equiv
_atom_site_adp_type
_atom_site_calc_flag
_atom_site_refinement_flags
_atom_site_occupancy
_atom_site_disorder_assembly
_atom_site_disorder_group
_atom_site_type_symbol
S1 0.43385(10) 0.28905(8) 0.62212(3) 0.01865(15) Uani d . 1 . . S
S2 0.77871(10) 0.19479(8) 0.49752(3) 0.01955(15) Uani d . 1 . . S
F641 -0.2392(3) 0.1034(4) 0.97742(11) 0.0727(7) Uani d . 1 . . F
F642 -0.5366(4) 0.3184(3) 0.94816(12) 0.0588(5) Uani d . 1 . . F
F643 -0.5061(4) 0.0363(3) 0.88042(10) 0.0666(6) Uani d . 1 . . F
O4 0.7418(3) 0.8410(2) 0.67254(9) 0.0235(3) Uani d . 1 . . O
N3 0.7787(3) 0.5519(3) 0.58861(10) 0.0176(4) Uani d . 1 . . N
C2 0.6815(4) 0.3552(3) 0.56624(12) 0.0173(4) Uani d . 1 . . C
C4 0.6696(4) 0.6646(3) 0.64794(11) 0.0180(4) Uani d . 1 . . C
C5 0.4632(4) 0.5330(3) 0.67591(12) 0.0177(4) Uani d . 1 . . C
C6 0.3369(4) 0.6045(3) 0.73604(12) 0.0186(4) Uani d . 1 . . C
C61 0.1441(4) 0.4990(3) 0.77699(11) 0.0181(4) Uani d . 1 . . C
C62 0.0433(4) 0.2955(3) 0.75600(12) 0.0213(4) Uani d . 1 . . C
C63 -0.1268(4) 0.1981(3) 0.80082(12) 0.0208(4) Uani d . 1 . . C
C64 -0.2014(4) 0.3051(3) 0.86700(12) 0.0191(4) Uani d . 1 . . C
C65 -0.1107(4) 0.5108(4) 0.88746(12) 0.0227(5) Uani d . 1 . . C
C66 0.0591(4) 0.6055(3) 0.84304(12) 0.0219(4) Uani d . 1 . . C
C641 -0.3695(4) 0.1919(4) 0.91817(13) 0.0232(5) Uani d . 1 . . C
H3 0.9033 0.6076 0.5632 0.021 Uiso d R 1 . . H
H6 0.3804 0.7462 0.7547 0.022 Uiso calc R 1 . . H
H62 0.0921 0.2227 0.7104 0.026 Uiso calc R 1 . . H
H63 -0.1921 0.0588 0.7863 0.025 Uiso calc R 1 . . H
H65 -0.1657 0.5853 0.9319 0.027 Uiso calc R 1 . . H
H66 0.1205 0.7461 0.8572 0.026 Uiso calc R 1 . . H

loop_
_atom_site_aniso_label
_atom_site_aniso_U_11
_atom_site_aniso_U_22
_atom_site_aniso_U_33
_atom_site_aniso_U_12
_atom_site_aniso_U_13
_atom_site_aniso_U_23
S1 0.0200(3) 0.0156(3) 0.0211(3) -0.00289(19) 0.00654(19) -0.00288(19)
S2 0.0196(3) 0.0165(3) 0.0232(3) -0.00173(19) 0.0072(2) -0.0044(2)
F641 0.0348(10) 0.1186(18) 0.0683(13) -0.0058(10) 0.0024(9) 0.0704(13)
F642 0.0644(12) 0.0391(9) 0.0827(13) 0.0062(8) 0.0564(10) 0.0087(9)
F643 0.0849(14) 0.0745(13) 0.0436(10) -0.0599(11) 0.0329(9) -0.0223(9)
O4 0.0303(9) 0.0174(8) 0.0234(8) -0.0051(6) 0.0063(6) -0.0034(6)
N3 0.0172(8) 0.0156(8) 0.0206(9) -0.0026(6) 0.0055(7) -0.0007(7)
C2 0.0174(10) 0.0163(10) 0.0184(9) 0.0004(8) 0.0021(8) 0.0012(8)
C4 0.0203(10) 0.0163(10) 0.0174(10) 0.0002(8) 0.0021(8) 0.0005(8)
C5 0.0201(10) 0.0145(9) 0.0185(10) -0.0006(8) 0.0011(8) 0.0010(8)
C6 0.0241(11) 0.0138(9) 0.0177(10) -0.0004(8) 0.0018(8) -0.0008(7)
C61 0.0198(10) 0.0171(10) 0.0175(10) 0.0006(8) 0.0023(8) 0.0016(8)
C62 0.0246(11) 0.0223(11) 0.0175(10) -0.0015(8) 0.0055(8) -0.0035(8)
C63 0.0249(11) 0.0174(10) 0.0199(10) -0.0039(8) 0.0015(8) -0.0009(8)
C64 0.0188(10) 0.0206(10) 0.0183(10) 0.0001(8) 0.0032(8) 0.0014(8)
C641 0.0244(11) 0.0230(11) 0.0225(11) -0.0022(9) 0.0039(9) 0.0006(9)
C65 0.0282(12) 0.0215(11) 0.0190(10) -0.0015(9) 0.0071(9) -0.0040(8)
C66 0.0264(11) 0.0174(10) 0.0224(10) -0.0020(8) 0.0056(9) -0.0031(8)

loop_
_atom_type_symbol
_atom_type_description
_atom_type_scat_dispersion_real
_atom_type_scat_dispersion_imag
_atom_type_scat_source
C C 0.0033 0.0016 'International Tables Vol C Tables 4.2.6.8 and 6.1.1.4'
H H 0.0000 0.0000 'International Tables Vol C Tables 4.2.6.8 and 6.1.1.4'
N N 0.0061 0.0033 'International Tables Vol C Tables 4.2.6.8 and 6.1.1.4'
F F 0.0171 0.0103 'International Tables Vol C Tables 4.2.6.8 and 6.1.1.4'
O O 0.0106 0.0060 'International Tables Vol C Tables 4.2.6.8 and 6.1.1.4'
S S 0.1246 0.1234 'International Tables Vol C Tables 4.2.6.8 and 6.1.1.4'

loop_
_geom_angle_atom_site_label_1
_geom_angle_atom_site_label_2
_geom_angle_atom_site_label_3
_geom_angle
_geom_angle_publ_flag
C2 S1 C5 92.42(10) no
N3 C2 S2 126.28(16) no
N3 C2 S1 110.54(14) no
S2 C2 S1 123.18(12) no
C2 N3 C4 117.87(17) no
C2 N3 H3 119.6 no
C4 N3 H3 122.4 no
O4 C4 N3 123.34(19) no
O4 C4 C5 127.18(19) no
N3 C4 C5 109.46(17) no
C6 C5 C4 120.43(18) no
C6 C5 S1 129.84(17) no
C4 C5 S1 109.70(14) no
C5 C6 C61 130.25(19) no
C5 C6 H6 114.9 no
C61 C6 H6 114.9 no
C62 C61 C66 117.86(19) no
C62 C61 C6 123.97(19) no
C66 C61 C6 118.14(19) no
C63 C62 C61 120.95(19) no
C63 C62 H62 119.5 no
C61 C62 H62 119.5 no
C62 C63 C64 119.74(19) no
C62 C63 H63 120.1 no
C64 C63 H63 120.1 no
C63 C64 C65 120.3(2) no
C63 C64 C641 119.20(19) no
C65 C64 C641 120.40(19) no
F641 C641 F642 106.3(2) no
F641 C641 F643 106.5(2) no
F642 C641 F643 104.9(2) no
F641 C641 C64 112.04(19) no
F642 C641 C64 113.62(19) no
F643 C641 C64 112.81(18) no
C66 C65 C64 119.56(19) no
C66 C65 H65 120.2 no
C64 C65 H65 120.2 no
C65 C66 C61 121.5(2) no
C65 C66 H66 119.2 no
C61 C66 H66 119.2 no

loop_
_geom_bond_atom_site_label_1
_geom_bond_atom_site_label_2
_geom_bond_site_symmetry_2
_geom_bond_distance
_geom_bond_publ_flag
S1 C2 . 1.750(2) no
S1 C5 . 1.753(2) no
C2 N3 . 1.358(3) no
C2 S2 . 1.643(2) no
N3 C4 . 1.390(3) no
N3 H3 . 0.90 no
C4 O4 . 1.212(2) no
C4 C5 . 1.487(3) no
C5 C6 . 1.347(3) no
C6 C61 . 1.457(3) no
C6 H6 . 0.95 no
C61 C62 . 1.398(3) no
C61 C66 . 1.407(3) no
C62 C63 . 1.387(3) no
C62 H62 . 0.95 no
C63 C64 . 1.390(3) no
C63 H63 . 0.95 no
C64 C65 . 1.390(3) no
C64 C641 . 1.496(3) no
C641 F641 . 1.312(3) no
C641 F642 . 1.315(3) no
C641 F643 . 1.324(3) no
C65 C66 . 1.375(3) no
C65 H65 . 0.95 no
C66 H66 . 0.95 no

loop_
_geom_hbond_atom_site_label_D
_geom_hbond_atom_site_label_H
_geom_hbond_atom_site_label_A
_geom_hbond_site_symmetry_A
_geom_hbond_distance_DH
_geom_hbond_distance_HA
_geom_hbond_distance_DA
_geom_hbond_angle_DHA
_geom_hbond_publ_flag
N3 H3 S2 2_766 0.90 2.41 3.3048(18) 172 n
C62 H62 S1 . 0.95 2.51 3.230(2) 133 n
C63 H63 O4 1_445 0.95 2.34 3.114(2) 138 n

loop_
_geom_torsion_atom_site_label_1
_geom_torsion_atom_site_label_2
_geom_torsion_atom_site_label_3
_geom_torsion_atom_site_label_4
_geom_torsion
_geom_torsion_publ_flag
C5 S1 C2 N3 0.28(16) no
C5 S1 C2 S2 179.59(14) no
S2 C2 N3 C4 179.68(15) no
S1 C2 N3 C4 -1.0(2) no
C2 N3 C4 O4 179.80(19) no
C2 N3 C4 C5 1.4(2) no
O4 C4 C5 C6 -1.5(3) no
N3 C4 C5 C6 176.87(19) no
O4 C4 C5 S1 -179.41(18) no
N3 C4 C5 S1 -1.0(2) no
C2 S1 C5 C6 -177.2(2) no
C2 S1 C5 C4 0.45(15) no
C4 C5 C6 C61 -174.8(2) no
S1 C5 C6 C61 2.6(4) no
C5 C6 C61 C62 -3.6(4) no
C5 C6 C61 C66 174.4(2) no
C66 C61 C62 C63 -2.7(3) no
C6 C61 C62 C63 175.4(2) no
C61 C62 C63 C64 0.9(3) no
C62 C63 C64 C65 1.4(3) no
C62 C63 C64 C641 -175.4(2) no
C63 C64 C641 F641 95.7(3) no
C65 C64 C641 F641 -81.1(3) no
C63 C64 C641 F642 -143.7(2) no
C65 C64 C641 F642 39.4(3) no
C63 C64 C641 F643 -24.5(3) no
C65 C64 C641 F643 158.7(2) no
C63 C64 C65 C66 -1.8(3) no
C641 C64 C65 C66 175.0(2) no
C64 C65 C66 C61 0.0(3) no
C62 C61 C66 C65 2.2(3) no
C6 C61 C66 C65 -176.0(2) no

loop_
_cod_related_entry_id
_cod_related_entry_database
_cod_related_entry_code
1 ChemSpider 4680239
